data_7238120
loop_
_publ_author_name
'Churakov, Andrei V.'
'Prikhodchenko, Petr V.'
'Howard, Judith A. K.'

_publ_section_title
;
 The preparation and crystal structures of novel perhydrates
 Ph4X+Hal--&#x00B7;nH2O2: anionic hydrogen-bonded chains containing
 hydrogen peroxide
;
_journal_issue 110
_journal_name_full CrystEngComm
_journal_page_first 664
_journal_paper_doi 10.1039/b511834d
_journal_volume 7
_journal_year 2005
_chemical_formula_moiety 'C24 H20 As 1+, Cl 1-, 0.98(H2 O2), 0.02(H2 O)'
_chemical_formula_sum 'C24 H22 As Cl O1.98'
_chemical_formula_weight 452.47
_chemical_name_systematic
;
Tetraphenylarsonium chloride, hydrogenperoxide water solvate
;
_space_group_IT_number 2
_space_group_name_Hall '-P 1'
_space_group_name_H-M_alt 'P -1'
_symmetry_cell_setting triclinic
_symmetry_space_group_name_H-M 'P -1'
_atom_sites_solution_hydrogens difmap
_atom_sites_solution_primary direct
_atom_sites_solution_secondary difmap
_audit_creation_method SHELXL-97
_cell_angle_alpha 82.691(1)
_cell_angle_beta 80.994(1)
_cell_angle_gamma 86.723(1)
_cell_formula_units_Z 4
_cell_length_a 10.8149(2)
_cell_length_b 12.7601(3)
_cell_length_c 15.4838(4)
_cell_measurement_reflns_used 5005
_cell_measurement_temperature 120(2)
_cell_measurement_theta_max 30.00
_cell_measurement_theta_min 2.22
_cell_volume 2091.75(8)
_computing_structure_refinement 'SHELXL-97 (Sheldrick, 1997)'
_computing_structure_solution 'SHELXS-97 (Sheldrick, 1990)'
_diffrn_ambient_temperature 120(2)
_diffrn_measured_fraction_theta_full 0.981
_diffrn_measured_fraction_theta_max 0.981
_diffrn_measurement_device_type 'Bruker SMART 6K'
_diffrn_measurement_method \w
_diffrn_radiation_monochromator graphite
_diffrn_radiation_source 'fine-focus sealed tube'
_diffrn_radiation_type MoK\a
_diffrn_radiation_wavelength 0.71073
_diffrn_reflns_av_R_equivalents 0.0181
_diffrn_reflns_av_sigmaI/netI 0.0467
_diffrn_reflns_limit_h_max 14
_diffrn_reflns_limit_h_min -13
_diffrn_reflns_limit_k_max 16
_diffrn_reflns_limit_k_min -15
_diffrn_reflns_limit_l_max 18
_diffrn_reflns_limit_l_min -20
_diffrn_reflns_number 12096
_diffrn_reflns_theta_full 28.00
_diffrn_reflns_theta_max 28.00
_diffrn_reflns_theta_min 1.61
_exptl_absorpt_coefficient_mu 1.769
_exptl_absorpt_correction_T_max 0.9326
_exptl_absorpt_correction_T_min 0.5380
_exptl_absorpt_correction_type multi-scan
_exptl_crystal_colour colourless
_exptl_crystal_density_diffrn 1.437
_exptl_crystal_density_method 'not measured'
_exptl_crystal_description plate
_exptl_crystal_F_000 927
_exptl_crystal_size_max 0.40
_exptl_crystal_size_mid 0.20
_exptl_crystal_size_min 0.04
_refine_diff_density_max 0.646
_refine_diff_density_min -0.520
_refine_diff_density_rms 0.071
_refine_ls_extinction_method none
_refine_ls_goodness_of_fit_ref 0.983
_refine_ls_hydrogen_treatment refall
_refine_ls_matrix_type full
_refine_ls_number_parameters 685
_refine_ls_number_reflns 9914
_refine_ls_number_restraints 0
_refine_ls_restrained_S_all 0.983
_refine_ls_R_factor_all 0.0482
_refine_ls_R_factor_gt 0.0322
_refine_ls_shift/su_max 0.002
_refine_ls_shift/su_mean 0.000
_refine_ls_structure_factor_coef Fsqd
_refine_ls_weighting_details 'calc w=1/[\s^2^(Fo^2^)+(0.0408P)^2^+0.0000P] where P=(Fo^2^+2Fc^2^)/3'
_refine_ls_weighting_scheme calc
_refine_ls_wR_factor_gt 0.0761
_refine_ls_wR_factor_ref 0.0805
_reflns_number_gt 7704
_reflns_number_total 9914
_reflns_threshold_expression I>2\s(I)
_cod_data_source_file b511834d.txt
_cod_data_source_block 3c
_cod_database_code 7238120

loop_
_symmetry_equiv_pos_as_xyz
'x, y, z'
'-x, -y, -z'

loop_
_atom_site_label
_atom_site_type_symbol
_atom_site_fract_x
_atom_site_fract_y
_atom_site_fract_z
_atom_site_U_iso_or_equiv
_atom_site_adp_type
_atom_site_occupancy
_atom_site_symmetry_multiplicity
_atom_site_calc_flag
_atom_site_refinement_flags
_atom_site_disorder_assembly
_atom_site_disorder_group
As1 As 0.726032(19) 0.789788(16) 0.339744(13) 0.01681(6) Uani 1 1 d . . .
As2 As 1.314760(19) 0.709237(16) 0.150384(13) 0.01600(6) Uani 1 1 d . . .
Cl1 Cl 0.88437(5) 0.67303(4) 0.78337(4) 0.02676(12) Uani 1 1 d . . .
Cl2 Cl 1.37290(5) 0.79495(5) 0.79818(4) 0.02770(12) Uani 1 1 d . . .
C1 C 0.7153(2) 0.64036(16) 0.34523(13) 0.0193(4) Uani 1 1 d . . .
C2 C 0.6012(2) 0.59171(18) 0.36881(15) 0.0251(5) Uani 1 1 d . . .
C3 C 0.5963(3) 0.48369(19) 0.36538(17) 0.0324(6) Uani 1 1 d . . .
C4 C 0.7034(3) 0.42597(19) 0.33777(16) 0.0357(6) Uani 1 1 d . . .
C5 C 0.8181(3) 0.47365(19) 0.31470(16) 0.0334(6) Uani 1 1 d . . .
C6 C 0.8244(2) 0.58159(18) 0.31897(15) 0.0270(5) Uani 1 1 d . . .
C11 C 0.85939(19) 0.81577(16) 0.40125(14) 0.0194(4) Uani 1 1 d . . .
C12 C 0.9508(2) 0.88851(19) 0.36674(15) 0.0255(5) Uani 1 1 d . . .
C13 C 1.0397(2) 0.9070(2) 0.41803(16) 0.0301(5) Uani 1 1 d . . .
C14 C 1.0380(2) 0.8546(2) 0.50195(15) 0.0281(5) Uani 1 1 d . . .
C15 C 0.9469(2) 0.7827(2) 0.53611(16) 0.0355(6) Uani 1 1 d . . .
C16 C 0.8577(2) 0.7630(2) 0.48521(16) 0.0336(6) Uani 1 1 d . . .
C21 C 0.76151(19) 0.84815(16) 0.21905(13) 0.0200(4) Uani 1 1 d . . .
C22 C 0.7911(2) 0.95407(17) 0.19961(15) 0.0243(5) Uani 1 1 d . . .
C23 C 0.8242(2) 0.99576(19) 0.11253(16) 0.0317(5) Uani 1 1 d . . .
C24 C 0.8238(2) 0.9334(2) 0.04617(16) 0.0322(5) Uani 1 1 d . . .
C25 C 0.7905(2) 0.82900(19) 0.06529(15) 0.0274(5) Uani 1 1 d . . .
C26 C 0.7599(2) 0.78521(17) 0.15223(14) 0.0221(4) Uani 1 1 d . . .
C31 C 0.57256(19) 0.85033(16) 0.39536(13) 0.0187(4) Uani 1 1 d . . .
C32 C 0.5278(2) 0.81431(18) 0.48273(15) 0.0247(5) Uani 1 1 d . . .
C33 C 0.4201(2) 0.86137(19) 0.52402(16) 0.0289(5) Uani 1 1 d . . .
C34 C 0.3577(2) 0.94426(19) 0.47857(17) 0.0288(5) Uani 1 1 d . . .
C35 C 0.4033(2) 0.97956(19) 0.39207(17) 0.0289(5) Uani 1 1 d . . .
C36 C 0.5115(2) 0.93309(18) 0.34922(15) 0.0239(5) Uani 1 1 d . . .
C41 C 1.32914(19) 0.85781(16) 0.14679(13) 0.0176(4) Uani 1 1 d . . .
C42 C 1.2225(2) 0.91710(18) 0.17675(15) 0.0255(5) Uani 1 1 d . . .
C43 C 1.2314(2) 1.02432(19) 0.18215(16) 0.0303(5) Uani 1 1 d . . .
C44 C 1.3462(3) 1.07190(19) 0.15640(16) 0.0318(6) Uani 1 1 d . . .
C45 C 1.4507(2) 1.01335(18) 0.12520(15) 0.0278(5) Uani 1 1 d . . .
C46 C 1.4437(2) 0.90550(17) 0.12024(14) 0.0229(4) Uani 1 1 d . . .
C51 C 1.27783(18) 0.64846(16) 0.27000(13) 0.0184(4) Uani 1 1 d . . .
C52 C 1.2779(2) 0.70974(18) 0.33866(14) 0.0223(4) Uani 1 1 d . . .
C53 C 1.2484(2) 0.66314(19) 0.42498(15) 0.0263(5) Uani 1 1 d . . .
C54 C 1.2170(2) 0.5584(2) 0.44264(16) 0.0306(5) Uani 1 1 d . . .
C55 C 1.2172(2) 0.49791(19) 0.37405(16) 0.0308(5) Uani 1 1 d . . .
C56 C 1.2490(2) 0.54256(17) 0.28741(15) 0.0245(5) Uani 1 1 d . . .
C61 C 1.18120(18) 0.68452(16) 0.08915(13) 0.0171(4) Uani 1 1 d . . .
C62 C 1.1888(2) 0.72737(18) 0.00125(15) 0.0235(5) Uani 1 1 d . . .
C63 C 1.0984(2) 0.70545(18) -0.04757(15) 0.0254(5) Uani 1 1 d . . .
C64 C 1.0001(2) 0.64137(18) -0.00847(15) 0.0254(5) Uani 1 1 d . . .
C65 C 0.9924(2) 0.59980(18) 0.07893(15) 0.0253(5) Uani 1 1 d . . .
C66 C 1.08231(19) 0.62067(17) 0.12878(14) 0.0219(4) Uani 1 1 d . . .
C71 C 1.46663(18) 0.64523(16) 0.09624(13) 0.0179(4) Uani 1 1 d . . .
C72 C 1.5251(2) 0.56218(17) 0.14397(15) 0.0230(5) Uani 1 1 d . . .
C73 C 1.6321(2) 0.51186(18) 0.10368(16) 0.0268(5) Uani 1 1 d . . .
C74 C 1.6793(2) 0.54512(18) 0.01695(16) 0.0261(5) Uani 1 1 d . . .
C75 C 1.6208(2) 0.62743(19) -0.03100(16) 0.0272(5) Uani 1 1 d . . .
C76 C 1.5137(2) 0.67810(18) 0.00842(15) 0.0246(5) Uani 1 1 d . . .
O1 O 1.16658(15) 0.83613(15) 0.68334(11) 0.0328(4) Uani 1 1 d . . .
O2 O 1.05325(15) 0.86326(13) 0.74171(12) 0.0314(4) Uani 1 1 d . . .
O3 O 1.5842(2) 0.68227(17) 0.69008(16) 0.0409(5) Uani 0.96 1 d P A 1
O4 O 1.68297(18) 0.75857(17) 0.66886(13) 0.0347(4) Uani 0.96 1 d P A 1
H31 H 1.525(3) 0.710(3) 0.720(2) 0.046(10) Uiso 0.96 1 d P B 1
H41 H 1.731(3) 0.733(2) 0.7037(18) 0.032(8) Uiso 0.96 1 d P C 1
O5 O 1.638(4) 0.703(3) 0.678(2) 0.007(7) Uiso 0.04 1 d P D 2
H51 H 1.5719 0.7258 0.7075 0.009 Uiso 0.04 1 d PR D 2
H61 H 1.7014 0.6952 0.7048 0.009 Uiso 0.04 1 d PR D 2
H11 H 1.222(3) 0.824(2) 0.722(2) 0.058(10) Uiso 1 1 d . . .
H21 H 1.007(3) 0.806(3) 0.7494(19) 0.059(10) Uiso 1 1 d . . .
H52 H 1.2973(19) 0.7790(18) 0.3258(14) 0.013(5) Uiso 1 1 d . . .
H64 H 0.9324(19) 0.6313(16) -0.0425(13) 0.011(5) Uiso 1 1 d . . .
H26 H 0.7404(19) 0.7130(18) 0.1645(14) 0.015(5) Uiso 1 1 d . . .
H32 H 0.574(2) 0.760(2) 0.5118(15) 0.025(6) Uiso 1 1 d . . .
H46 H 1.515(2) 0.8623(18) 0.1010(14) 0.017(6) Uiso 1 1 d . . .
H34 H 0.288(2) 0.9755(17) 0.5093(14) 0.014(5) Uiso 1 1 d . . .
H13 H 1.096(2) 0.958(2) 0.3951(16) 0.028(7) Uiso 1 1 d . . .
H35 H 0.368(2) 1.037(2) 0.3642(16) 0.028(7) Uiso 1 1 d . . .
H74 H 1.749(2) 0.5133(19) -0.0122(15) 0.024(6) Uiso 1 1 d . . .
H62 H 1.263(2) 0.7700(18) -0.0279(14) 0.017(6) Uiso 1 1 d . . .
H14 H 1.104(2) 0.8694(18) 0.5364(15) 0.021(6) Uiso 1 1 d . . .
H72 H 1.494(2) 0.540(2) 0.2028(17) 0.029(7) Uiso 1 1 d . . .
H36 H 0.541(2) 0.955(2) 0.2921(17) 0.029(7) Uiso 1 1 d . . .
H25 H 0.789(2) 0.791(2) 0.0206(17) 0.035(7) Uiso 1 1 d . . .
H56 H 1.248(2) 0.500(2) 0.2417(17) 0.037(7) Uiso 1 1 d . . .
H73 H 1.670(2) 0.4512(19) 0.1358(15) 0.025(6) Uiso 1 1 d . . .
H42 H 1.144(2) 0.886(2) 0.1940(16) 0.031(7) Uiso 1 1 d . . .
H65 H 0.927(2) 0.5521(19) 0.1070(16) 0.026(6) Uiso 1 1 d . . .
H76 H 1.473(2) 0.7360(19) -0.0237(15) 0.021(6) Uiso 1 1 d . . .
H22 H 0.791(2) 0.9977(19) 0.2438(16) 0.026(6) Uiso 1 1 d . . .
H3 H 0.521(2) 0.446(2) 0.3848(16) 0.029(7) Uiso 1 1 d . . .
H2 H 0.527(2) 0.633(2) 0.3825(17) 0.033(7) Uiso 1 1 d . . .
H66 H 1.078(2) 0.5941(18) 0.1877(15) 0.017(6) Uiso 1 1 d . . .
H15 H 0.952(2) 0.7459(18) 0.5939(15) 0.022(6) Uiso 1 1 d . . .
H24 H 0.841(3) 0.963(2) -0.0081(19) 0.041(8) Uiso 1 1 d . . .
H55 H 1.198(2) 0.430(2) 0.3884(17) 0.034(7) Uiso 1 1 d . . .
H53 H 1.250(2) 0.699(2) 0.4701(17) 0.032(7) Uiso 1 1 d . . .
H6 H 0.897(2) 0.617(2) 0.3059(16) 0.032(7) Uiso 1 1 d . . .
H63 H 1.103(2) 0.7315(18) -0.1059(16) 0.022(6) Uiso 1 1 d . . .
H16 H 0.792(2) 0.716(2) 0.5093(17) 0.038(7) Uiso 1 1 d . . .
H12 H 0.948(2) 0.9224(18) 0.3115(16) 0.022(6) Uiso 1 1 d . . .
H43 H 1.160(3) 1.066(2) 0.2016(19) 0.046(8) Uiso 1 1 d . . .
H23 H 0.848(2) 1.065(2) 0.0963(18) 0.043(8) Uiso 1 1 d . . .
H4 H 0.705(2) 0.353(2) 0.3348(17) 0.038(7) Uiso 1 1 d . . .
H75 H 1.658(2) 0.649(2) -0.0899(18) 0.041(8) Uiso 1 1 d . . .
H33 H 0.391(2) 0.841(2) 0.5829(18) 0.035(7) Uiso 1 1 d . . .
H44 H 1.353(2) 1.142(2) 0.1592(17) 0.036(7) Uiso 1 1 d . . .
H45 H 1.530(2) 1.046(2) 0.1059(17) 0.038(7) Uiso 1 1 d . . .
H54 H 1.196(3) 0.527(2) 0.497(2) 0.055(9) Uiso 1 1 d . . .
H5 H 0.891(3) 0.431(3) 0.297(2) 0.057(9) Uiso 1 1 d . . .

loop_
_atom_site_aniso_label
_atom_site_aniso_U_11
_atom_site_aniso_U_22
_atom_site_aniso_U_33
_atom_site_aniso_U_23
_atom_site_aniso_U_13
_atom_site_aniso_U_12
As1 0.01948(11) 0.01333(10) 0.01731(11) -0.00134(8) -0.00189(8) -0.00136(8)
As2 0.01741(11) 0.01396(11) 0.01629(11) -0.00185(8) -0.00128(8) -0.00120(8)
Cl1 0.0259(3) 0.0278(3) 0.0271(3) -0.0001(2) -0.0054(2) -0.0086(2)
Cl2 0.0235(3) 0.0318(3) 0.0275(3) -0.0053(2) -0.0012(2) -0.0016(2)
C1 0.0271(11) 0.0137(10) 0.0168(10) -0.0009(8) -0.0040(8) 0.0011(8)
C2 0.0279(12) 0.0204(11) 0.0281(12) -0.0006(9) -0.0088(9) -0.0031(9)
C3 0.0445(15) 0.0222(12) 0.0345(14) -0.0006(10) -0.0172(11) -0.0099(11)
C4 0.0649(19) 0.0169(12) 0.0292(13) -0.0047(10) -0.0175(12) -0.0003(12)
C5 0.0542(16) 0.0215(12) 0.0215(12) -0.0036(9) -0.0008(11) 0.0122(11)
C6 0.0347(13) 0.0206(11) 0.0225(11) -0.0018(9) 0.0038(10) 0.0016(10)
C11 0.0195(10) 0.0174(10) 0.0214(10) -0.0014(8) -0.0039(8) -0.0010(8)
C12 0.0249(12) 0.0285(12) 0.0218(11) 0.0012(9) -0.0012(9) -0.0054(9)
C13 0.0246(12) 0.0326(13) 0.0327(13) 0.0010(10) -0.0044(10) -0.0098(10)
C14 0.0212(11) 0.0383(14) 0.0263(12) -0.0070(10) -0.0057(9) -0.0020(10)
C15 0.0327(13) 0.0503(16) 0.0227(12) 0.0101(11) -0.0094(10) -0.0115(12)
C16 0.0301(13) 0.0408(15) 0.0288(13) 0.0137(11) -0.0096(10) -0.0171(11)
C21 0.0215(11) 0.0180(10) 0.0199(10) -0.0001(8) -0.0028(8) -0.0007(8)
C22 0.0342(13) 0.0168(11) 0.0218(11) -0.0011(8) -0.0052(9) -0.0014(9)
C23 0.0428(15) 0.0215(12) 0.0291(13) 0.0060(10) -0.0054(11) -0.0071(11)
C24 0.0376(14) 0.0347(14) 0.0217(12) 0.0053(10) -0.0039(10) -0.0001(11)
C25 0.0349(13) 0.0273(12) 0.0204(11) -0.0049(9) -0.0055(10) 0.0039(10)
C26 0.0265(11) 0.0183(11) 0.0223(11) -0.0035(8) -0.0053(9) -0.0010(9)
C31 0.0201(10) 0.0154(10) 0.0216(10) -0.0059(8) -0.0032(8) -0.0001(8)
C32 0.0268(12) 0.0225(11) 0.0243(11) -0.0040(9) 0.0000(9) -0.0046(9)
C33 0.0276(12) 0.0281(13) 0.0303(13) -0.0104(10) 0.0066(10) -0.0107(10)
C34 0.0179(11) 0.0288(13) 0.0425(15) -0.0178(11) -0.0009(10) -0.0043(9)
C35 0.0274(12) 0.0251(12) 0.0378(14) -0.0118(10) -0.0110(10) 0.0036(10)
C36 0.0243(11) 0.0245(12) 0.0252(12) -0.0062(9) -0.0084(9) 0.0003(9)
C41 0.0222(10) 0.0143(10) 0.0163(10) -0.0006(7) -0.0038(8) -0.0002(8)
C42 0.0256(12) 0.0218(11) 0.0267(12) -0.0032(9) 0.0026(9) 0.0020(9)
C43 0.0402(14) 0.0218(12) 0.0272(12) -0.0045(9) -0.0020(10) 0.0087(10)
C44 0.0562(17) 0.0161(11) 0.0252(12) -0.0037(9) -0.0111(11) -0.0032(11)
C45 0.0352(13) 0.0216(12) 0.0277(12) -0.0012(9) -0.0071(10) -0.0091(10)
C46 0.0267(12) 0.0190(11) 0.0234(11) -0.0025(8) -0.0049(9) -0.0015(9)
C51 0.0189(10) 0.0178(10) 0.0182(10) -0.0005(8) -0.0030(8) -0.0009(8)
C52 0.0263(12) 0.0186(11) 0.0227(11) -0.0044(9) -0.0039(9) -0.0023(9)
C53 0.0340(13) 0.0263(12) 0.0195(11) -0.0064(9) -0.0047(9) 0.0007(10)
C54 0.0415(14) 0.0295(13) 0.0190(11) 0.0018(10) -0.0020(10) -0.0030(11)
C55 0.0458(15) 0.0191(12) 0.0263(12) 0.0034(9) -0.0050(11) -0.0053(10)
C56 0.0345(13) 0.0174(11) 0.0215(11) -0.0041(9) -0.0026(9) -0.0017(9)
C61 0.0175(10) 0.0145(10) 0.0198(10) -0.0051(8) -0.0024(8) 0.0007(8)
C62 0.0237(11) 0.0227(11) 0.0229(11) 0.0039(9) -0.0037(9) -0.0050(9)
C63 0.0301(12) 0.0256(12) 0.0211(11) 0.0006(9) -0.0078(9) -0.0033(9)
C64 0.0194(11) 0.0283(12) 0.0298(12) -0.0056(9) -0.0058(9) -0.0013(9)
C65 0.0203(11) 0.0271(12) 0.0285(12) -0.0025(9) -0.0018(9) -0.0074(9)
C66 0.0192(11) 0.0251(11) 0.0195(11) -0.0018(9) 0.0025(8) -0.0024(9)
C71 0.0171(10) 0.0169(10) 0.0207(10) -0.0069(8) -0.0016(8) -0.0011(8)
C72 0.0232(11) 0.0221(11) 0.0242(12) -0.0049(9) -0.0043(9) 0.0005(9)
C73 0.0238(12) 0.0231(12) 0.0348(13) -0.0072(10) -0.0069(10) 0.0042(9)
C74 0.0193(11) 0.0217(11) 0.0389(14) -0.0148(10) 0.0003(10) -0.0019(9)
C75 0.0260(12) 0.0262(12) 0.0279(12) -0.0075(10) 0.0049(10) -0.0032(9)
C76 0.0250(12) 0.0230(11) 0.0246(12) -0.0023(9) -0.0007(9) 0.0006(9)
O1 0.0237(9) 0.0471(11) 0.0272(9) -0.0056(8) -0.0016(7) -0.0019(8)
O2 0.0220(8) 0.0244(9) 0.0461(11) -0.0036(8) 0.0007(7) -0.0047(7)
O3 0.0214(11) 0.0392(12) 0.0663(15) -0.0255(11) -0.0036(10) -0.0007(10)
O4 0.0264(10) 0.0390(12) 0.0374(11) -0.0005(9) -0.0039(8) -0.0006(9)

loop_
_atom_type_symbol
_atom_type_description
_atom_type_scat_dispersion_real
_atom_type_scat_dispersion_imag
_atom_type_scat_source
C C 0.0033 0.0016 'International Tables Vol C Tables 4.2.6.8 and 6.1.1.4'
H H 0.0000 0.0000 'International Tables Vol C Tables 4.2.6.8 and 6.1.1.4'
Cl Cl 0.1484 0.1585 'International Tables Vol C Tables 4.2.6.8 and 6.1.1.4'
As As 0.0499 2.0058 'International Tables Vol C Tables 4.2.6.8 and 6.1.1.4'
O O 0.0106 0.0060 'International Tables Vol C Tables 4.2.6.8 and 6.1.1.4'

loop_
_geom_angle_atom_site_label_1
_geom_angle_atom_site_label_2
_geom_angle_atom_site_label_3
_geom_angle
_geom_angle_site_symmetry_1
_geom_angle_site_symmetry_3
C1 As1 C21 108.72(9) . .
C1 As1 C11 107.59(9) . .
C21 As1 C11 110.23(9) . .
C1 As1 C31 110.35(9) . .
C21 As1 C31 110.63(9) . .
C11 As1 C31 109.25(9) . .
C1 As1 As2 84.92(6) . .
C21 As1 As2 65.22(6) . .
C11 As1 As2 61.28(6) . .
C31 As1 As2 164.42(6) . .
C41 As2 C51 109.06(8) . .
C41 As2 C61 108.72(8) . .
C51 As2 C61 109.33(8) . .
C41 As2 C71 111.03(9) . .
C51 As2 C71 109.40(9) . .
C61 As2 C71 109.27(8) . .
C41 As2 As1 70.77(6) . 1_655
C51 As2 As1 70.81(6) . 1_655
C61 As2 As1 179.47(6) . 1_655
C71 As2 As1 71.11(6) . 1_655
C41 As2 As1 85.74(6) . .
C51 As2 As1 65.02(6) . .
C61 As2 As1 61.00(6) . .
C71 As2 As1 163.07(6) . .
As1 As2 As1 118.736(5) 1_655 .
C2 C1 C6 120.5(2) . .
C2 C1 As1 121.33(16) . .
C6 C1 As1 118.01(16) . .
C1 C2 C3 119.4(2) . .
C1 C2 H2 119.7(16) . .
C3 C2 H2 120.7(16) . .
C4 C3 C2 120.1(2) . .
C4 C3 H3 117.4(15) . .
C2 C3 H3 122.4(15) . .
C3 C4 C5 120.9(2) . .
C3 C4 H4 123.1(16) . .
C5 C4 H4 116.0(16) . .
C4 C5 C6 119.4(2) . .
C4 C5 H5 118.7(18) . .
C6 C5 H5 121.9(19) . .
C5 C6 C1 119.6(2) . .
C5 C6 H6 123.7(17) . .
C1 C6 H6 116.7(16) . .
C16 C11 C12 120.4(2) . .
C16 C11 As1 116.84(15) . .
C12 C11 As1 122.64(16) . .
C13 C12 C11 118.8(2) . .
C13 C12 H12 123.3(14) . .
C11 C12 H12 117.9(14) . .
C14 C13 C12 121.0(2) . .
C14 C13 H13 121.9(15) . .
C12 C13 H13 117.0(15) . .
C13 C14 C15 120.1(2) . .
C13 C14 H14 118.5(13) . .
C15 C14 H14 121.4(13) . .
C14 C15 C16 119.5(2) . .
C14 C15 H15 116.9(13) . .
C16 C15 H15 123.5(13) . .
C11 C16 C15 120.2(2) . .
C11 C16 H16 119.5(16) . .
C15 C16 H16 120.2(16) . .
C26 C21 C22 120.9(2) . .
C26 C21 As1 120.45(16) . .
C22 C21 As1 118.64(16) . .
C23 C22 C21 119.2(2) . .
C23 C22 H22 118.9(15) . .
C21 C22 H22 121.9(15) . .
C24 C23 C22 120.0(2) . .
C24 C23 H23 117.5(17) . .
C22 C23 H23 122.5(17) . .
C23 C24 C25 120.8(2) . .
C23 C24 H24 117.4(18) . .
C25 C24 H24 121.7(18) . .
C24 C25 C26 120.0(2) . .
C24 C25 H25 118.7(17) . .
C26 C25 H25 121.3(17) . .
C25 C26 C21 119.0(2) . .
C25 C26 H26 119.1(13) . .
C21 C26 H26 121.8(13) . .
C32 C31 C36 121.3(2) . .
C32 C31 As1 119.20(16) . .
C36 C31 As1 119.43(16) . .
C33 C32 C31 119.1(2) . .
C33 C32 H32 122.5(15) . .
C31 C32 H32 118.3(15) . .
C32 C33 C34 120.2(2) . .
C32 C33 H33 120.7(17) . .
C34 C33 H33 118.9(17) . .
C35 C34 C33 120.0(2) . .
C35 C34 H34 122.3(14) . .
C33 C34 H34 117.6(14) . .
C34 C35 C36 120.6(2) . .
C34 C35 H35 120.2(16) . .
C36 C35 H35 118.9(16) . .
C35 C36 C31 118.7(2) . .
C35 C36 H36 121.0(16) . .
C31 C36 H36 120.3(16) . .
C46 C41 C42 120.5(2) . .
C46 C41 As2 121.50(16) . .
C42 C41 As2 117.86(15) . .
C43 C42 C41 119.6(2) . .
C43 C42 H42 118.9(16) . .
C41 C42 H42 121.5(16) . .
C42 C43 C44 119.9(2) . .
C42 C43 H43 121.0(17) . .
C44 C43 H43 119.1(17) . .
C45 C44 C43 120.2(2) . .
C45 C44 H44 119.4(17) . .
C43 C44 H44 120.3(17) . .
C44 C45 C46 120.6(2) . .
C44 C45 H45 120.8(16) . .
C46 C45 H45 118.6(16) . .
C41 C46 C45 119.1(2) . .
C41 C46 H46 118.4(13) . .
C45 C46 H46 122.5(13) . .
C56 C51 C52 120.76(19) . .
C56 C51 As2 118.58(15) . .
C52 C51 As2 120.66(16) . .
C53 C52 C51 119.0(2) . .
C53 C52 H52 121.6(13) . .
C51 C52 H52 119.3(13) . .
C54 C53 C52 120.5(2) . .
C54 C53 H53 117.9(17) . .
C52 C53 H53 121.6(17) . .
C53 C54 C55 120.2(2) . .
C53 C54 H54 123(2) . .
C55 C54 H54 117(2) . .
C56 C55 C54 120.1(2) . .
C56 C55 H55 122.4(16) . .
C54 C55 H55 117.5(16) . .
C51 C56 C55 119.4(2) . .
C51 C56 H56 122.0(16) . .
C55 C56 H56 118.5(16) . .
C62 C61 C66 120.48(19) . .
C62 C61 As2 117.73(15) . .
C66 C61 As2 121.68(16) . .
C63 C62 C61 119.74(19) . .
C63 C62 H62 120.1(12) . .
C61 C62 H62 120.0(12) . .
C62 C63 C64 120.0(2) . .
C62 C63 H63 120.9(14) . .
C64 C63 H63 119.1(14) . .
C65 C64 C63 120.1(2) . .
C65 C64 H64 120.7(12) . .
C63 C64 H64 119.1(12) . .
C64 C65 C66 120.8(2) . .
C64 C65 H65 121.5(14) . .
C66 C65 H65 117.6(14) . .
C65 C66 C61 119.0(2) . .
C65 C66 H66 121.9(13) . .
C61 C66 H66 119.1(13) . .
C72 C71 C76 120.8(2) . .
C72 C71 As2 119.19(16) . .
C76 C71 As2 119.87(16) . .
C73 C72 C71 119.5(2) . .
C73 C72 H72 119.0(16) . .
C71 C72 H72 121.4(16) . .
C74 C73 C72 119.6(2) . .
C74 C73 H73 120.6(14) . .
C72 C73 H73 119.7(14) . .
C73 C74 C75 121.0(2) . .
C73 C74 H74 122.2(15) . .
C75 C74 H74 116.8(15) . .
C76 C75 C74 119.9(2) . .
C76 C75 H75 121.6(17) . .
C74 C75 H75 118.4(17) . .
C75 C76 C71 119.1(2) . .
C75 C76 H76 120.7(14) . .
C71 C76 H76 120.2(14) . .
O2 O1 H11 101(2) . .
O1 O2 H21 105(2) . .
O4 O3 H31 107(2) . .
O4 O3 H51 64.9 . .
H31 O3 H51 41.9 . .
O4 O3 H61 39.4 . .
H31 O3 H61 118.7 . .
H51 O3 H61 83.8 . .
O3 O4 H41 100.1(19) . .
O3 O4 H51 26.3 . .
H41 O4 H51 103.8 . .
O3 O4 H61 63.9 . .
H41 O4 H61 38.0 . .
H51 O4 H61 76.0 . .
H31 O5 H41 123(3) . .
H31 O5 H51 17.3 . .
H41 O5 H51 109.8 . .
H31 O5 H61 120.9 . .
H41 O5 H61 25.3 . .
H51 O5 H61 114.2 . .

loop_
_geom_bond_atom_site_label_1
_geom_bond_atom_site_label_2
_geom_bond_distance
_geom_bond_site_symmetry_2
As1 C1 1.907(2) .
As1 C21 1.910(2) .
As1 C11 1.914(2) .
As1 C31 1.915(2) .
As1 As2 6.6608(3) .
As2 C41 1.904(2) .
As2 C51 1.905(2) .
As2 C61 1.9083(19) .
As2 C71 1.912(2) .
As2 As1 5.8999(3) 1_655
C1 C2 1.389(3) .
C1 C6 1.395(3) .
C2 C3 1.391(3) .
C2 H2 0.95(3) .
C3 C4 1.377(4) .
C3 H3 0.96(2) .
C4 C5 1.389(4) .
C4 H4 0.94(3) .
C5 C6 1.393(3) .
C5 H5 0.96(3) .
C6 H6 0.91(2) .
C11 C16 1.384(3) .
C11 C12 1.392(3) .
C12 C13 1.387(3) .
C12 H12 0.91(2) .
C13 C14 1.381(3) .
C13 H13 0.91(2) .
C14 C15 1.382(3) .
C14 H14 1.00(2) .
C15 C16 1.390(3) .
C15 H15 0.96(2) .
C16 H16 0.95(3) .
C21 C26 1.391(3) .
C21 C22 1.391(3) .
C22 C23 1.385(3) .
C22 H22 0.93(2) .
C23 C24 1.378(3) .
C23 H23 0.93(3) .
C24 C25 1.383(3) .
C24 H24 0.87(3) .
C25 C26 1.387(3) .
C25 H25 0.90(3) .
C26 H26 0.95(2) .
C31 C32 1.392(3) .
C31 C36 1.392(3) .
C32 C33 1.383(3) .
C32 H32 0.93(2) .
C33 C34 1.395(4) .
C33 H33 0.93(3) .
C34 C35 1.380(3) .
C34 H34 0.93(2) .
C35 C36 1.392(3) .
C35 H35 0.90(3) .
C36 H36 0.91(2) .
C41 C46 1.392(3) .
C41 C42 1.393(3) .
C42 C43 1.391(3) .
C42 H42 0.94(2) .
C43 C44 1.392(4) .
C43 H43 0.95(3) .
C44 C45 1.376(4) .
C44 H44 0.91(3) .
C45 C46 1.395(3) .
C45 H45 0.97(3) .
C46 H46 0.96(2) .
C51 C56 1.387(3) .
C51 C52 1.398(3) .
C52 C53 1.388(3) .
C52 H52 0.91(2) .
C53 C54 1.381(3) .
C53 H53 0.88(3) .
C54 C55 1.390(3) .
C54 H54 0.88(3) .
C55 C56 1.388(3) .
C55 H55 0.90(3) .
C56 H56 0.95(3) .
C61 C62 1.392(3) .
C61 C66 1.397(3) .
C62 C63 1.387(3) .
C62 H62 1.01(2) .
C63 C64 1.392(3) .
C63 H63 0.92(2) .
C64 C65 1.381(3) .
C64 H64 0.99(2) .
C65 C66 1.389(3) .
C65 H65 0.98(2) .
C66 H66 0.93(2) .
C71 C72 1.393(3) .
C71 C76 1.395(3) .
C72 C73 1.389(3) .
C72 H72 0.93(2) .
C73 C74 1.382(3) .
C73 H73 0.97(2) .
C74 C75 1.388(3) .
C74 H74 0.92(2) .
C75 C76 1.388(3) .
C75 H75 0.95(3) .
C76 H76 0.96(2) .
O1 O2 1.457(2) .
O1 H11 0.90(3) .
O2 H21 0.90(3) .
O3 O4 1.457(3) .
O3 H31 0.82(3) .
O3 H51 0.6464 .
O3 H61 1.3449 .
O4 H41 0.83(3) .
O4 H51 1.3204 .
O4 H61 0.9505 .
O5 H31 1.30(5) .
O5 H41 1.23(5) .
O5 H51 0.8500 .
O5 H61 0.8501 .

loop_
_geom_hbond_atom_site_label_D
_geom_hbond_atom_site_label_H
_geom_hbond_atom_site_label_A
_geom_hbond_distance_DH
_geom_hbond_distance_HA
_geom_hbond_distance_DA
_geom_hbond_angle_DHA
_geom_hbond_site_symmetry_A
O1 H11 Cl2 0.90(3) 2.15(3) 3.0474(18) 172(3) .
O3 H31 Cl2 0.82(3) 2.20(3) 3.022(2) 176(3) .
O2 H21 Cl1 0.90(3) 2.17(3) 3.0632(17) 173(3) .
O4 H41 Cl1 0.83(3) 2.26(3) 3.086(2) 172(3) 1_655
O5 H51 Cl2 0.85 2.56 3.41(4) 179.6 .
O5 H61 Cl1 0.85 2.47 3.32(4) 179.9 1_655

loop_
_geom_torsion_atom_site_label_1
_geom_torsion_atom_site_label_2
_geom_torsion_atom_site_label_3
_geom_torsion_atom_site_label_4
_geom_torsion
H11 O1 O2 H21 -104(3)
H31 O3 O4 H41 103(3)
